data_7151928
loop_
_publ_author_name
'Gemma, Sandra'
'Colombo, Laura'
'Forloni, Gianluigi'
'Savini, Luisa'
'Fracasso, Claudia'
'Caccia, Silvio'
'Salmona, Mario'
'Brindisi, Margherita'
'Joshi, Bhupendra P.'
'Tripaldi, Pierangela'
'Giorgi, Gianluca'
'Taglialatela-Scafati, Orazio'
'Novellino, Ettore'
'Fiorini, Isabella'
'Campiani, Giuseppe'
'Butini, Stefania'

_publ_section_title
;
 Pyrroloquinoxaline hydrazones as fluorescent probes for amyloid
 fibrils.
;
_journal_issue 14
_journal_name_full 'Organic &amp; biomolecular chemistry'
_journal_page_first 5137
_journal_page_last 5148
_journal_paper_doi 10.1039/c1ob05288h
_journal_volume 9
_journal_year 2011
_chemical_formula_moiety 'C22 H17 N5 O, 0.208(O2), 0.584(O), 0.208(C2)'
_chemical_formula_sum 'C22.42 H17 N5 O2'
_chemical_formula_weight 388.40
_chemical_name_systematic
;
N-(7-Methoxy-5H-pyrrolo[1,2-a]quinoxalin-4-ylidene)-N'-quinolin-4-ylmethylene-
-hydrazine hydrate with methanol
;
_space_group_IT_number 15
_symmetry_cell_setting monoclinic
_symmetry_space_group_name_Hall '-C 2yc'
_symmetry_space_group_name_H-M 'C 1 2/c 1'
_atom_sites_solution_hydrogens geom
_atom_sites_solution_primary direct
_atom_sites_solution_secondary difmap
_audit_creation_method SHELXL-97
_cell_angle_alpha 90.00
_cell_angle_beta 102.784(5)
_cell_angle_gamma 90.00
_cell_formula_units_Z 8
_cell_length_a 24.252(3)
_cell_length_b 9.3398(11)
_cell_length_c 17.6282(17)
_cell_measurement_reflns_used 3831
_cell_measurement_temperature 120(2)
_cell_measurement_theta_max 27.10
_cell_measurement_theta_min 2.91
_cell_volume 3894.0(8)
_computing_cell_refinement 'DENZO (Otwinowski & Minor, 1997) & COLLECT (Hooft, R.W.W., 1998)'
_computing_data_collection 'COLLECT (Hooft, R.W.W., 1998)'
_computing_data_reduction 'DENZO (Otwinowski & Minor, 1997) & COLLECT (Hooft, R.W.W., 1998)'
_computing_structure_refinement 'SHELXL-97 (Sheldrick, 1997)'
_computing_structure_solution 'SHELXS-97 (Sheldrick, 1997)'
_diffrn_ambient_temperature 120(2)
_diffrn_detector_area_resol_mean 9.091
_diffrn_measured_fraction_theta_full 0.996
_diffrn_measured_fraction_theta_max 0.996
_diffrn_measurement_device_type 'Bruker-Nonius 95mm CCD camera on \k-goniostat'
_diffrn_measurement_method '\f & \w scans'
_diffrn_radiation_monochromator '10cm confocal mirrors'
_diffrn_radiation_source 'Bruker-Nonius FR591 rotating anode'
_diffrn_radiation_type MoK\a
_diffrn_radiation_wavelength 0.71073
_diffrn_reflns_av_R_equivalents 0.0888
_diffrn_reflns_av_sigmaI/netI 0.0719
_diffrn_reflns_limit_h_max 28
_diffrn_reflns_limit_h_min -24
_diffrn_reflns_limit_k_max 10
_diffrn_reflns_limit_k_min -11
_diffrn_reflns_limit_l_max 20
_diffrn_reflns_limit_l_min -19
_diffrn_reflns_number 19860
_diffrn_reflns_theta_full 25.00
_diffrn_reflns_theta_max 25.00
_diffrn_reflns_theta_min 3.20
_exptl_absorpt_coefficient_mu 0.089
_exptl_absorpt_correction_type 'area detector absorption correction'
_exptl_absorpt_process_details 'SADABS V2.10 (Sheldrick, G.M., 2003)'
_exptl_crystal_colour 'Pale Orange'
_exptl_crystal_density_diffrn 1.325
_exptl_crystal_density_method 'not measured'
_exptl_crystal_description slab
_exptl_crystal_F_000 1620
_exptl_crystal_size_max 0.1
_exptl_crystal_size_mid 0.1
_exptl_crystal_size_min 0.03
_refine_diff_density_max 0.392
_refine_diff_density_min -0.304
_refine_diff_density_rms 0.065
_refine_ls_extinction_method none
_refine_ls_goodness_of_fit_ref 1.090
_refine_ls_hydrogen_treatment geom
_refine_ls_matrix_type full
_refine_ls_number_parameters 291
_refine_ls_number_reflns 3420
_refine_ls_number_restraints 0
_refine_ls_restrained_S_all 1.090
_refine_ls_R_factor_all 0.1469
_refine_ls_R_factor_gt 0.0932
_refine_ls_shift/su_max 0.000
_refine_ls_shift/su_mean 0.000
_refine_ls_structure_factor_coef Fsqd
_refine_ls_weighting_details 'calc w=1/[\s^2^(Fo^2^)+(0.0917P)^2^+11.4685P] where P=(Fo^2^+2Fc^2^)/3'
_refine_ls_weighting_scheme calc
_refine_ls_wR_factor_gt 0.2180
_refine_ls_wR_factor_ref 0.2440
_reflns_number_gt 2147
_reflns_number_total 3420
_reflns_threshold_expression >2sigma(I)
_cod_data_source_file c1ob05288h.txt
_cod_data_source_block polymorph2
_cod_depositor_comments
;
The following automatic conversions were performed:

'_symmetry_cell_setting' value 'Monoclinic' changed to 'monoclinic'
according to /home/saulius/struct/CIF-dictionaries/cif_core.dic
dictionary named 'cif_core.dic' version 2.4.1 from 2010-06-29.

Automatic conversion script
Id: cif_fix_values 1715 2011-07-08 13:25:40Z adriana 
;
_cod_original_sg_symbol_H-M 'C 2/c'
_cod_database_code 7151928

loop_
_symmetry_equiv_pos_as_xyz
'x, y, z'
'-x, y, -z+1/2'
'x+1/2, y+1/2, z'
'-x+1/2, y+1/2, -z+1/2'
'-x, -y, -z'
'x, -y, z-1/2'
'-x+1/2, -y+1/2, -z'
'x+1/2, -y+1/2, z-1/2'

loop_
_atom_site_label
_atom_site_type_symbol
_atom_site_fract_x
_atom_site_fract_y
_atom_site_fract_z
_atom_site_U_iso_or_equiv
_atom_site_adp_type
_atom_site_occupancy
_atom_site_symmetry_multiplicity
_atom_site_calc_flag
_atom_site_refinement_flags
_atom_site_disorder_assembly
_atom_site_disorder_group
N1 N 0.28184(14) 0.5750(4) 0.04759(18) 0.0420(9) Uani 1 1 d . . .
H1 H 0.2664 0.6341 0.0757 0.060(15) Uiso 1 1 calc R . .
C2 C 0.33883(18) 0.5708(5) 0.0606(2) 0.0402(11) Uani 1 1 d . . .
C3 C 0.36368(18) 0.4759(5) 0.0135(2) 0.0436(11) Uani 1 1 d . . .
C4 C 0.4182(2) 0.4463(5) 0.0090(3) 0.0522(13) Uani 1 1 d . . .
H4 H 0.4513 0.4870 0.0408 0.043(12) Uiso 1 1 calc R . .
C5 C 0.4169(2) 0.3462(6) -0.0501(3) 0.0610(14) Uani 1 1 d . . .
H5 H 0.4488 0.3069 -0.0656 0.085(18) Uiso 1 1 calc R . .
C6 C 0.3614(2) 0.3147(6) -0.0817(3) 0.0548(13) Uani 1 1 d . . .
H6 H 0.3481 0.2494 -0.1230 0.056(13) Uiso 1 1 calc R . .
N7 N 0.32825(15) 0.3937(4) -0.04348(18) 0.0459(10) Uani 1 1 d . . .
C8 C 0.26925(19) 0.3966(5) -0.0537(2) 0.0412(11) Uani 1 1 d . . .
C9 C 0.2329(2) 0.3093(5) -0.1063(2) 0.0468(12) Uani 1 1 d . . .
H9 H 0.2482 0.2442 -0.1376 0.023(9) Uiso 1 1 calc R . .
C10 C 0.1758(2) 0.3154(5) -0.1139(2) 0.0472(12) Uani 1 1 d . . .
H10 H 0.1518 0.2530 -0.1491 0.054(13) Uiso 1 1 calc R . .
C11 C 0.15245(19) 0.4142(5) -0.0697(2) 0.0476(12) Uani 1 1 d . . .
C12 C 0.18791(18) 0.4990(5) -0.0160(2) 0.0446(11) Uani 1 1 d . . .
H12 H 0.1724 0.5632 0.0156 0.029(10) Uiso 1 1 calc R . .
C13 C 0.24609(18) 0.4914(5) -0.0076(2) 0.0411(11) Uani 1 1 d . . .
O14 O 0.09484(13) 0.4207(4) -0.08446(17) 0.0583(9) Uani 1 1 d . . .
C15 C 0.0704(2) 0.5190(7) -0.0385(3) 0.0670(16) Uani 1 1 d . . .
H15A H 0.0816 0.4917 0.0164 0.062(14) Uiso 1 1 calc R . .
H15B H 0.0291 0.5164 -0.0554 0.079(17) Uiso 1 1 calc R . .
H15C H 0.0840 0.6161 -0.0452 0.080(19) Uiso 1 1 calc R . .
N15 N 0.37274(15) 0.6497(4) 0.11368(19) 0.0455(10) Uani 1 1 d . . .
N16 N 0.34170(14) 0.7358(4) 0.15377(18) 0.0425(9) Uani 1 1 d . . .
C17 C 0.37095(18) 0.8252(5) 0.2006(2) 0.0451(11) Uani 1 1 d . . .
H17 H 0.4109 0.8277 0.2069 0.057(13) Uiso 1 1 calc R . .
C18 C 0.34344(17) 0.9239(5) 0.2447(2) 0.0407(11) Uani 1 1 d . . .
C19 C 0.37483(17) 1.0369(5) 0.2905(2) 0.0402(11) Uani 1 1 d . . .
C20 C 0.43299(18) 1.0599(5) 0.2972(2) 0.0486(12) Uani 1 1 d . . .
H20 H 0.4541 0.9964 0.2724 0.032(10) Uiso 1 1 calc R . .
C21 C 0.4595(2) 1.1741(6) 0.3395(3) 0.0600(14) Uani 1 1 d . . .
H21 H 0.4987 1.1897 0.3434 0.10(2) Uiso 1 1 calc R . .
C22 C 0.4289(2) 1.2677(6) 0.3769(3) 0.0613(14) Uani 1 1 d . . .
H22 H 0.4476 1.3461 0.4058 0.053(13) Uiso 1 1 calc R . .
C23 C 0.3727(2) 1.2478(6) 0.3723(3) 0.0559(13) Uani 1 1 d . . .
H23 H 0.3526 1.3121 0.3980 0.10(2) Uiso 1 1 calc R . .
C24 C 0.34423(17) 1.1316(5) 0.3293(2) 0.0427(11) Uani 1 1 d . . .
N25 N 0.28765(15) 1.1179(4) 0.32653(19) 0.0440(9) Uani 1 1 d . . .
C26 C 0.26074(18) 1.0138(5) 0.2824(2) 0.0416(11) Uani 1 1 d . . .
H26 H 0.2212 1.0050 0.2786 0.020(9) Uiso 1 1 calc R . .
C27 C 0.28621(17) 0.9160(5) 0.2408(2) 0.0374(10) Uani 1 1 d . . .
H27 H 0.2641 0.8443 0.2099 0.026(9) Uiso 1 1 calc R . .
CME C 0.0108(3) 0.0738(8) 0.2130(4) 0.096(3) Uani 0.416(9) 1 d P . 1
OME O 0.0108(3) 0.0738(8) 0.2130(4) 0.096(3) Uani 0.416(9) 1 d P . 1
OW O 0.4912(2) 0.6911(8) 0.1645(4) 0.075(3) Uani 0.584(9) 1 d P . 2

loop_
_atom_site_aniso_label
_atom_site_aniso_U_11
_atom_site_aniso_U_22
_atom_site_aniso_U_33
_atom_site_aniso_U_23
_atom_site_aniso_U_13
_atom_site_aniso_U_12
N1 0.037(2) 0.057(2) 0.0340(19) -0.0051(18) 0.0127(16) -0.0016(18)
C2 0.041(3) 0.058(3) 0.025(2) 0.002(2) 0.0140(18) 0.001(2)
C3 0.042(3) 0.059(3) 0.031(2) 0.004(2) 0.0122(19) -0.005(2)
C4 0.042(3) 0.070(3) 0.049(3) -0.007(3) 0.021(2) -0.005(2)
C5 0.054(3) 0.084(4) 0.053(3) -0.013(3) 0.029(2) -0.002(3)
C6 0.062(3) 0.073(4) 0.037(2) -0.009(3) 0.025(2) -0.004(3)
N7 0.047(2) 0.065(3) 0.0299(18) -0.0014(18) 0.0172(16) -0.0005(19)
C8 0.051(3) 0.049(3) 0.025(2) 0.001(2) 0.0127(19) 0.001(2)
C9 0.064(3) 0.051(3) 0.029(2) 0.002(2) 0.016(2) 0.000(2)
C10 0.053(3) 0.056(3) 0.030(2) 0.000(2) 0.005(2) -0.011(2)
C11 0.044(3) 0.061(3) 0.036(2) 0.003(2) 0.006(2) -0.005(2)
C12 0.044(3) 0.058(3) 0.033(2) -0.001(2) 0.0103(19) -0.001(2)
C13 0.044(3) 0.052(3) 0.027(2) 0.006(2) 0.0074(18) -0.003(2)
O14 0.041(2) 0.082(3) 0.0495(19) -0.0046(18) 0.0055(15) -0.0101(17)
C15 0.041(3) 0.102(5) 0.056(3) -0.010(3) 0.006(2) -0.004(3)
N15 0.041(2) 0.064(3) 0.0347(19) -0.0058(19) 0.0160(16) -0.0016(19)
N16 0.039(2) 0.064(3) 0.0273(18) -0.0026(18) 0.0133(15) 0.0001(19)
C17 0.032(2) 0.070(3) 0.036(2) -0.005(2) 0.0131(18) 0.000(2)
C18 0.039(3) 0.063(3) 0.0217(19) 0.004(2) 0.0102(17) 0.003(2)
C19 0.038(2) 0.056(3) 0.027(2) 0.001(2) 0.0092(18) 0.000(2)
C20 0.039(3) 0.063(3) 0.046(3) -0.007(2) 0.015(2) 0.002(2)
C21 0.037(3) 0.080(4) 0.062(3) 0.001(3) 0.011(2) -0.006(3)
C22 0.050(3) 0.067(4) 0.068(3) -0.013(3) 0.015(3) -0.011(3)
C23 0.049(3) 0.064(3) 0.055(3) -0.013(3) 0.014(2) 0.001(3)
C24 0.036(3) 0.060(3) 0.033(2) 0.000(2) 0.0095(18) 0.000(2)
N25 0.038(2) 0.058(3) 0.0375(19) -0.0002(18) 0.0106(16) 0.0033(18)
C26 0.033(2) 0.059(3) 0.035(2) 0.004(2) 0.0123(18) 0.004(2)
C27 0.034(2) 0.051(3) 0.028(2) 0.000(2) 0.0077(17) -0.003(2)
CME 0.102(5) 0.116(7) 0.072(5) -0.006(4) 0.023(4) 0.020(4)
OME 0.102(5) 0.116(7) 0.072(5) -0.006(4) 0.023(4) 0.020(4)
OW 0.052(4) 0.115(6) 0.064(4) 0.002(4) 0.027(3) 0.008(4)

loop_
_atom_type_symbol
_atom_type_description
_atom_type_scat_dispersion_real
_atom_type_scat_dispersion_imag
_atom_type_scat_source
C C 0.0033 0.0016 'International Tables Vol C Tables 4.2.6.8 and 6.1.1.4'
H H 0.0000 0.0000 'International Tables Vol C Tables 4.2.6.8 and 6.1.1.4'
N N 0.0061 0.0033 'International Tables Vol C Tables 4.2.6.8 and 6.1.1.4'
O O 0.0106 0.0060 'International Tables Vol C Tables 4.2.6.8 and 6.1.1.4'

loop_
_geom_angle_atom_site_label_1
_geom_angle_atom_site_label_2
_geom_angle_atom_site_label_3
_geom_angle
_geom_angle_site_symmetry_1
_geom_angle_site_symmetry_3
_geom_angle_publ_flag
C2 N1 C13 124.0(4) . . ?
C2 N1 H1 118.0 . . ?
C13 N1 H1 118.0 . . ?
N15 C2 N1 123.8(4) . . ?
N15 C2 C3 118.5(4) . . ?
N1 C2 C3 117.7(4) . . ?
C4 C3 N7 107.2(4) . . ?
C4 C3 C2 133.8(4) . . ?
N7 C3 C2 119.0(4) . . ?
C3 C4 C5 108.4(4) . . ?
C3 C4 H4 125.8 . . ?
C5 C4 H4 125.8 . . ?
C6 C5 C4 107.8(4) . . ?
C6 C5 H5 126.1 . . ?
C4 C5 H5 126.1 . . ?
C5 C6 N7 108.3(4) . . ?
C5 C6 H6 125.8 . . ?
N7 C6 H6 125.8 . . ?
C6 N7 C3 108.3(4) . . ?
C6 N7 C8 129.7(4) . . ?
C3 N7 C8 121.9(3) . . ?
C9 C8 C13 118.7(4) . . ?
C9 C8 N7 123.5(4) . . ?
C13 C8 N7 117.8(4) . . ?
C10 C9 C8 121.4(4) . . ?
C10 C9 H9 119.3 . . ?
C8 C9 H9 119.3 . . ?
C9 C10 C11 119.9(4) . . ?
C9 C10 H10 120.1 . . ?
C11 C10 H10 120.1 . . ?
O14 C11 C12 124.1(4) . . ?
O14 C11 C10 116.4(4) . . ?
C12 C11 C10 119.4(4) . . ?
C11 C12 C13 120.5(4) . . ?
C11 C12 H12 119.7 . . ?
C13 C12 H12 119.7 . . ?
C12 C13 N1 120.5(4) . . ?
C12 C13 C8 120.0(4) . . ?
N1 C13 C8 119.5(4) . . ?
C11 O14 C15 117.0(4) . . ?
O14 C15 H15A 109.5 . . ?
O14 C15 H15B 109.5 . . ?
H15A C15 H15B 109.5 . . ?
O14 C15 H15C 109.5 . . ?
H15A C15 H15C 109.5 . . ?
H15B C15 H15C 109.5 . . ?
C2 N15 N16 111.0(3) . . ?
C17 N16 N15 114.9(3) . . ?
N16 C17 C18 120.3(4) . . ?
N16 C17 H17 119.8 . . ?
C18 C17 H17 119.8 . . ?
C27 C18 C19 118.0(4) . . ?
C27 C18 C17 121.0(4) . . ?
C19 C18 C17 120.9(4) . . ?
C20 C19 C24 119.0(4) . . ?
C20 C19 C18 123.7(4) . . ?
C24 C19 C18 117.2(4) . . ?
C21 C20 C19 120.2(4) . . ?
C21 C20 H20 119.9 . . ?
C19 C20 H20 119.9 . . ?
C20 C21 C22 120.4(5) . . ?
C20 C21 H21 119.8 . . ?
C22 C21 H21 119.8 . . ?
C23 C22 C21 121.0(5) . . ?
C23 C22 H22 119.5 . . ?
C21 C22 H22 119.5 . . ?
C22 C23 C24 120.0(5) . . ?
C22 C23 H23 120.0 . . ?
C24 C23 H23 120.0 . . ?
N25 C24 C23 117.2(4) . . ?
N25 C24 C19 123.4(4) . . ?
C23 C24 C19 119.4(4) . . ?
C26 N25 C24 116.7(4) . . ?
N25 C26 C27 124.8(4) . . ?
N25 C26 H26 117.6 . . ?
C27 C26 H26 117.6 . . ?
C18 C27 C26 119.8(4) . . ?
C18 C27 H27 120.1 . . ?
C26 C27 H27 120.1 . . ?
OME CME CME 0.0(7) 2 2 ?

loop_
_geom_bond_atom_site_label_1
_geom_bond_atom_site_label_2
_geom_bond_distance
_geom_bond_site_symmetry_2
_geom_bond_publ_flag
N1 C2 1.350(5) . ?
N1 C13 1.391(5) . ?
N1 H1 0.8800 . ?
C2 N15 1.324(5) . ?
C2 C3 1.435(6) . ?
C3 C4 1.370(6) . ?
C3 N7 1.398(5) . ?
C4 C5 1.395(7) . ?
C4 H4 0.9500 . ?
C5 C6 1.370(7) . ?
C5 H5 0.9500 . ?
C6 N7 1.372(6) . ?
C6 H6 0.9500 . ?
N7 C8 1.402(5) . ?
C8 C9 1.393(6) . ?
C8 C13 1.400(6) . ?
C9 C10 1.362(6) . ?
C9 H9 0.9500 . ?
C10 C11 1.405(6) . ?
C10 H10 0.9500 . ?
C11 O14 1.365(5) . ?
C11 C12 1.380(6) . ?
C12 C13 1.388(6) . ?
C12 H12 0.9500 . ?
O14 C15 1.436(6) . ?
C15 H15A 0.9800 . ?
C15 H15B 0.9800 . ?
C15 H15C 0.9800 . ?
N15 N16 1.395(5) . ?
N16 C17 1.275(5) . ?
C17 C18 1.458(6) . ?
C17 H17 0.9500 . ?
C18 C27 1.376(5) . ?
C18 C19 1.440(6) . ?
C19 C20 1.405(6) . ?
C19 C24 1.423(6) . ?
C20 C21 1.377(7) . ?
C20 H20 0.9500 . ?
C21 C22 1.402(7) . ?
C21 H21 0.9500 . ?
C22 C23 1.359(7) . ?
C22 H22 0.9500 . ?
C23 C24 1.414(6) . ?
C23 H23 0.9500 . ?
C24 N25 1.368(5) . ?
N25 C26 1.324(5) . ?
C26 C27 1.398(6) . ?
C26 H26 0.9500 . ?
C27 H27 0.9500 . ?
CME OME 1.511(12) 2 ?
CME CME 1.511(12) 2 ?

loop_
_geom_torsion_atom_site_label_1
_geom_torsion_atom_site_label_2
_geom_torsion_atom_site_label_3
_geom_torsion_atom_site_label_4
_geom_torsion
_geom_torsion_site_symmetry_1
_geom_torsion_site_symmetry_2
_geom_torsion_site_symmetry_3
_geom_torsion_site_symmetry_4
_geom_torsion_publ_flag
C13 N1 C2 N15 -179.4(4) . . . . ?
C13 N1 C2 C3 1.1(6) . . . . ?
N15 C2 C3 C4 -1.2(7) . . . . ?
N1 C2 C3 C4 178.3(5) . . . . ?
N15 C2 C3 N7 -179.0(4) . . . . ?
N1 C2 C3 N7 0.5(6) . . . . ?
N7 C3 C4 C5 -0.2(5) . . . . ?
C2 C3 C4 C5 -178.2(5) . . . . ?
C3 C4 C5 C6 0.0(6) . . . . ?
C4 C5 C6 N7 0.2(6) . . . . ?
C5 C6 N7 C3 -0.3(5) . . . . ?
C5 C6 N7 C8 -178.6(4) . . . . ?
C4 C3 N7 C6 0.3(5) . . . . ?
C2 C3 N7 C6 178.6(4) . . . . ?
C4 C3 N7 C8 178.8(4) . . . . ?
C2 C3 N7 C8 -2.8(6) . . . . ?
C6 N7 C8 C9 2.5(7) . . . . ?
C3 N7 C8 C9 -175.7(4) . . . . ?
C6 N7 C8 C13 -178.2(4) . . . . ?
C3 N7 C8 C13 3.6(6) . . . . ?
C13 C8 C9 C10 0.4(6) . . . . ?
N7 C8 C9 C10 179.7(4) . . . . ?
C8 C9 C10 C11 1.9(6) . . . . ?
C9 C10 C11 O14 175.6(4) . . . . ?
C9 C10 C11 C12 -3.4(6) . . . . ?
O14 C11 C12 C13 -176.4(4) . . . . ?
C10 C11 C12 C13 2.6(6) . . . . ?
C11 C12 C13 N1 -178.8(4) . . . . ?
C11 C12 C13 C8 -0.3(6) . . . . ?
C2 N1 C13 C12 178.2(4) . . . . ?
C2 N1 C13 C8 -0.3(6) . . . . ?
C9 C8 C13 C12 -1.2(6) . . . . ?
N7 C8 C13 C12 179.5(4) . . . . ?
C9 C8 C13 N1 177.3(4) . . . . ?
N7 C8 C13 N1 -2.0(6) . . . . ?
C12 C11 O14 C15 -2.3(6) . . . . ?
C10 C11 O14 C15 178.7(4) . . . . ?
N1 C2 N15 N16 0.3(6) . . . . ?
C3 C2 N15 N16 179.8(3) . . . . ?
C2 N15 N16 C17 -173.4(4) . . . . ?
N15 N16 C17 C18 178.5(4) . . . . ?
N16 C17 C18 C27 4.6(6) . . . . ?
N16 C17 C18 C19 -172.3(4) . . . . ?
C27 C18 C19 C20 -177.8(4) . . . . ?
C17 C18 C19 C20 -0.8(6) . . . . ?
C27 C18 C19 C24 0.7(6) . . . . ?
C17 C18 C19 C24 177.7(4) . . . . ?
C24 C19 C20 C21 -1.3(6) . . . . ?
C18 C19 C20 C21 177.3(4) . . . . ?
C19 C20 C21 C22 0.6(7) . . . . ?
C20 C21 C22 C23 0.1(8) . . . . ?
C21 C22 C23 C24 -0.1(8) . . . . ?
C22 C23 C24 N25 -179.6(4) . . . . ?
C22 C23 C24 C19 -0.6(7) . . . . ?
C20 C19 C24 N25 -179.7(4) . . . . ?
C18 C19 C24 N25 1.6(6) . . . . ?
C20 C19 C24 C23 1.2(6) . . . . ?
C18 C19 C24 C23 -177.4(4) . . . . ?
C23 C24 N25 C26 176.1(4) . . . . ?
C19 C24 N25 C26 -2.9(6) . . . . ?
C24 N25 C26 C27 1.9(6) . . . . ?
C19 C18 C27 C26 -1.7(6) . . . . ?
C17 C18 C27 C26 -178.7(4) . . . . ?
N25 C26 C27 C18 0.4(6) . . . . ?
